data_2240935
loop_
_publ_author_name
'Doroschuk, Roman'

_publ_section_title
;
 Crystal structure of <i>C</i>-2-benzothiazole-<i>N</i>-methylnitrone
;
_journal_coeditor_code RZ5162
_journal_issue 8
_journal_name_full 'Acta Crystallographica Section E'
_journal_page_first o578
_journal_page_last o579
_journal_paper_doi 10.1107/S2056989015013262
_journal_volume 71
_journal_year 2015
_chemical_formula_iupac 'C9 H8 N2 O S'
_chemical_formula_moiety 'C9 H8 N2 O S'
_chemical_formula_sum 'C9 H8 N2 O S'
_chemical_formula_weight 192.23
_chemical_name_common
;
<i>C</i>-2-Benzothiazole-<i>N</i>-methylnitrone
;
_chemical_name_systematic
;
<i>N</i>-[(Benzothiazol-2-yl)methylidene]methylamine
<i>N</i>-oxide
;
_space_group_crystal_system triclinic
_space_group_IT_number 2
_space_group_name_Hall '-P 1'
_space_group_name_H-M_alt 'P -1'
_symmetry_space_group_name_Hall '-P 1'
_symmetry_space_group_name_H-M 'P -1'
_atom_sites_solution_hydrogens geom
_atom_sites_solution_primary direct
_audit_creation_method
;
Olex2 1.2
(compiled 2015.01.26 svn.r3150 for OlexSys, GUI svn.r4998)
;
_cell_angle_alpha 83.51(2)
_cell_angle_beta 85.79(3)
_cell_angle_gamma 77.39(3)
_cell_formula_units_Z 2
_cell_length_a 5.5253(14)
_cell_length_b 7.4528(19)
_cell_length_c 10.839(4)
_cell_measurement_reflns_used 110
_cell_measurement_temperature 294
_cell_measurement_theta_max 8.2
_cell_measurement_theta_min 18.2
_cell_volume 432.2(2)
_computing_cell_refinement
;
CrysAlis PRO (Agilent, 2011)
;
_computing_data_collection
;
CrysAlis PRO (Agilent, 2011)
;
_computing_data_reduction
;
CrysAlis PRO (Agilent, 2011)
;
_computing_molecular_graphics
;
OLEX2 (Dolomanov <i>et al.</i>,  2009)
;
_computing_publication_material
;
OLEX2 (Dolomanov <i>et al.</i>,  2009)
;
_computing_structure_refinement
;
SHELXL2014 (Sheldrick, 2015b)
;
_computing_structure_solution
;
<i>SHELXT</i> (Sheldrick, 2015a)
;
_diffrn_ambient_temperature 294
_diffrn_detector_area_resol_mean 16.1827
_diffrn_measured_fraction_theta_full 0.970
_diffrn_measured_fraction_theta_max 0.974
_diffrn_measurement_device_type 'Oxford Diffraction Xcalibur 3'
_diffrn_measurement_method '\w scans'
_diffrn_radiation_type MoK\a
_diffrn_radiation_wavelength 0.71073
_diffrn_reflns_av_R_equivalents 0.0184
_diffrn_reflns_limit_h_max 7
_diffrn_reflns_limit_h_min -7
_diffrn_reflns_limit_k_max 9
_diffrn_reflns_limit_k_min -9
_diffrn_reflns_limit_l_max 14
_diffrn_reflns_limit_l_min -14
_diffrn_reflns_number 3491
_diffrn_reflns_theta_full 25.242
_diffrn_reflns_theta_max 27.499
_diffrn_reflns_theta_min 2.815
_exptl_absorpt_coefficient_mu 0.330
_exptl_absorpt_correction_T_max 0.994
_exptl_absorpt_correction_T_min 0.423
_exptl_absorpt_correction_type multi-scan
_exptl_absorpt_process_details
;
(CrysAlis PRO; Agilent, 2011)
;
_exptl_crystal_colour colourless
_exptl_crystal_density_diffrn 1.477
_exptl_crystal_description block
_exptl_crystal_F_000 200
_exptl_crystal_size_max 0.4
_exptl_crystal_size_mid 0.3
_exptl_crystal_size_min 0.2
_refine_diff_density_max 0.236
_refine_diff_density_min -0.190
_refine_ls_extinction_method none
_refine_ls_goodness_of_fit_ref 1.003
_refine_ls_hydrogen_treatment mixed
_refine_ls_matrix_type full
_refine_ls_number_parameters 130
_refine_ls_number_reflns 1933
_refine_ls_number_restraints 0
_refine_ls_restrained_S_all 1.003
_refine_ls_R_factor_all 0.0457
_refine_ls_R_factor_gt 0.0329
_refine_ls_shift/su_max 0.000
_refine_ls_shift/su_mean 0.000
_refine_ls_structure_factor_coef Fsqd
_refine_ls_weighting_details 'w=1/[\s^2^(Fo^2^)+(0.0521P)^2^] where P=(Fo^2^+2Fc^2^)/3'
_refine_ls_weighting_scheme calc
_refine_ls_wR_factor_gt 0.0834
_refine_ls_wR_factor_ref 0.0866
_reflns_number_gt 1477
_reflns_number_total 1933
_reflns_threshold_expression I>2\s(I)
_cod_data_source_file rz5162sup1.cif
_cod_data_source_block I
_cod_database_code 2240935
_shelx_space_group_comment
;
The symmetry employed for this shelxl refinement is uniquely defined
by the following loop, which should always be used as a source of
symmetry information in preference to the above space-group names.
They are only intended as comments.
;

loop_
_space_group_symop_operation_xyz
'x, y, z'
'-x, -y, -z'

loop_
_atom_site_type_symbol
_atom_site_label
_atom_site_fract_x
_atom_site_fract_y
_atom_site_fract_z
_atom_site_U_iso_or_equiv
_atom_site_adp_type
_atom_site_calc_flag
_atom_site_occupancy
O O1 0.0619(2) 0.21490(18) 0.72954(11) 0.0573(3) Uani d 1
S S1 0.22145(7) 0.17869(5) 0.49058(4) 0.04032(14) Uani d 1
N N1 -0.1621(2) 0.29247(17) 0.70659(12) 0.0406(3) Uani d 1
N N2 -0.1774(2) 0.33921(18) 0.37522(12) 0.0415(3) Uani d 1
C C1 -0.3325(3) 0.3346(3) 0.81411(16) 0.0536(4) Uani d 1
H H1A -0.2936 0.4351 0.8513 0.091(8) Uiso calc 1
H H1B -0.3159 0.2277 0.8738 0.078(7) Uiso calc 1
H H1C -0.5000 0.3688 0.7878 0.100(8) Uiso calc 1
C C2 -0.2414(3) 0.3343(2) 0.59501(14) 0.0402(3) Uani d 1
H H2 -0.4066 0.3938 0.5861 0.048(5) Uiso calc 1
C C3 -0.0891(3) 0.2941(2) 0.48533(14) 0.0366(3) Uani d 1
C C4 0.2333(3) 0.1897(2) 0.33030(14) 0.0368(3) Uani d 1
C C5 0.4328(3) 0.1236(2) 0.25071(15) 0.0423(4) Uani d 1
H H5 0.5858 0.0644 0.2813 0.049(5) Uiso calc 1
C C6 0.3978(3) 0.1484(2) 0.12546(16) 0.0470(4) Uani d 1
H H6 0.531(3) 0.098(2) 0.0729(18) 0.058(5) Uiso d 1
C C7 0.1702(3) 0.2371(2) 0.07882(15) 0.0503(4) Uani d 1
H H7 0.1516 0.2513 -0.0065 0.055(5) Uiso calc 1
C C8 -0.0273(3) 0.3040(2) 0.15698(15) 0.0483(4) Uani d 1
H H8 -0.1790 0.3640 0.1253 0.065(6) Uiso calc 1
C C9 0.0036(3) 0.2802(2) 0.28572(14) 0.0385(3) Uani d 1

loop_
_atom_site_aniso_label
_atom_site_aniso_U_11
_atom_site_aniso_U_22
_atom_site_aniso_U_33
_atom_site_aniso_U_12
_atom_site_aniso_U_13
_atom_site_aniso_U_23
O1 0.0454(7) 0.0711(8) 0.0454(7) 0.0102(6) -0.0084(5) -0.0037(6)
S1 0.0344(2) 0.0451(2) 0.0377(2) 0.00088(15) -0.00453(15) -0.00450(15)
N1 0.0385(7) 0.0394(7) 0.0402(7) -0.0011(5) -0.0012(5) -0.0029(5)
N2 0.0322(7) 0.0500(7) 0.0399(7) -0.0034(6) -0.0031(5) -0.0038(6)
C1 0.0562(11) 0.0594(11) 0.0411(9) -0.0060(8) 0.0077(8) -0.0069(8)
C2 0.0344(8) 0.0425(8) 0.0415(8) -0.0033(6) -0.0033(6) -0.0032(7)
C3 0.0331(7) 0.0355(8) 0.0404(8) -0.0051(6) -0.0043(6) -0.0030(6)
C4 0.0367(8) 0.0362(7) 0.0375(8) -0.0072(6) -0.0035(6) -0.0035(6)
C5 0.0374(8) 0.0431(8) 0.0443(8) -0.0024(6) -0.0012(7) -0.0082(7)
C6 0.0472(9) 0.0492(9) 0.0443(9) -0.0083(7) 0.0086(7) -0.0133(7)
C7 0.0555(10) 0.0605(10) 0.0359(8) -0.0128(8) -0.0020(7) -0.0081(8)
C8 0.0420(9) 0.0608(10) 0.0402(9) -0.0055(7) -0.0086(7) -0.0030(8)
C9 0.0369(8) 0.0410(8) 0.0376(8) -0.0076(6) -0.0024(6) -0.0049(6)

loop_
_atom_type_symbol
_atom_type_description
_atom_type_scat_dispersion_real
_atom_type_scat_dispersion_imag
_atom_type_scat_source
C C 0.0033 0.0016 'International Tables Vol C Tables 4.2.6.8 and 6.1.1.4'
H H 0.0000 0.0000 'International Tables Vol C Tables 4.2.6.8 and 6.1.1.4'
N N 0.0061 0.0033 'International Tables Vol C Tables 4.2.6.8 and 6.1.1.4'
O O 0.0106 0.0060 'International Tables Vol C Tables 4.2.6.8 and 6.1.1.4'
S S 0.1246 0.1234 'International Tables Vol C Tables 4.2.6.8 and 6.1.1.4'

loop_
_geom_angle_atom_site_label_1
_geom_angle_atom_site_label_2
_geom_angle_atom_site_label_3
_geom_angle
C4 S1 C3 88.33(8)
O1 N1 C1 116.50(13)
O1 N1 C2 123.49(13)
C2 N1 C1 120.01(13)
C3 N2 C9 109.93(12)
N1 C1 H1A 109.5
N1 C1 H1B 109.5
N1 C1 H1C 109.5
H1A C1 H1B 109.5
H1A C1 H1C 109.5
H1B C1 H1C 109.5
N1 C2 H2 118.2
N1 C2 C3 123.58(14)
C3 C2 H2 118.2
N2 C3 S1 116.37(11)
N2 C3 C2 121.29(13)
C2 C3 S1 122.33(11)
C5 C4 S1 128.40(12)
C5 C4 C9 121.64(14)
C9 C4 S1 109.96(12)
C4 C5 H5 121.0
C6 C5 C4 117.98(15)
C6 C5 H5 121.0
C5 C6 H6 117.3(12)
C5 C6 C7 121.45(15)
C7 C6 H6 121.2(12)
C6 C7 H7 119.6
C8 C7 C6 120.85(15)
C8 C7 H7 119.6
C7 C8 H8 120.6
C7 C8 C9 118.84(16)
C9 C8 H8 120.6
N2 C9 C4 115.40(14)
N2 C9 C8 125.36(14)
C4 C9 C8 119.24(15)

loop_
_geom_bond_atom_site_label_1
_geom_bond_atom_site_label_2
_geom_bond_distance
O1 N1 1.2763(17)
S1 C3 1.7456(16)
S1 C4 1.7269(17)
N1 C1 1.461(2)
N1 C2 1.298(2)
N2 C3 1.303(2)
N2 C9 1.377(2)
C1 H1A 0.9600
C1 H1B 0.9600
C1 H1C 0.9600
C2 H2 0.9300
C2 C3 1.426(2)
C4 C5 1.386(2)
C4 C9 1.393(2)
C5 H5 0.9300
C5 C6 1.371(2)
C6 H6 0.934(19)
C6 C7 1.389(3)
C7 H7 0.9300
C7 C8 1.371(2)
C8 H8 0.9300
C8 C9 1.405(2)

loop_
_geom_hbond_atom_site_label_D
_geom_hbond_atom_site_label_H
_geom_hbond_atom_site_label_A
_geom_hbond_site_symmetry_A
_geom_hbond_distance_DH
_geom_hbond_distance_HA
_geom_hbond_distance_DA
_geom_hbond_angle_DHA
C5 H5 O1 2_656 0.93 2.53 3.331(2) 145

loop_
_geom_torsion_atom_site_label_1
_geom_torsion_atom_site_label_2
_geom_torsion_atom_site_label_3
_geom_torsion_atom_site_label_4
_geom_torsion
O1 N1 C2 C3 1.7(2)
S1 C4 C5 C6 179.91(13)
S1 C4 C9 N2 -0.08(17)
S1 C4 C9 C8 -179.91(12)
N1 C2 C3 S1 1.4(2)
N1 C2 C3 N2 -179.90(14)
C1 N1 C2 C3 -178.46(14)
C3 S1 C4 C5 179.96(15)
C3 S1 C4 C9 0.38(11)
C3 N2 C9 C4 -0.39(19)
C3 N2 C9 C8 179.43(15)
C4 S1 C3 N2 -0.65(12)
C4 S1 C3 C2 178.11(13)
C4 C5 C6 C7 0.1(3)
C5 C4 C9 N2 -179.70(14)
C5 C4 C9 C8 0.5(2)
C5 C6 C7 C8 0.4(3)
C6 C7 C8 C9 -0.4(3)
C7 C8 C9 N2 -179.78(15)
C7 C8 C9 C4 0.0(2)
C9 N2 C3 S1 0.71(17)
C9 N2 C3 C2 -178.07(13)
C9 C4 C5 C6 -0.5(2)

_cod_database_fobs_code 2240935
